data_4132574
loop_
_publ_author_name
'Liu, Liu Leo'
'Zhou, Jiliang'
'Andrews, Ryan'
'Stephan, Douglas W.'

_publ_section_title
;
 A Room-Temperature-Stable Phosphanorcaradiene.
;
_journal_issue 24
_journal_name_full 'Journal of the American Chemical Society'
_journal_page_first 7466
_journal_page_last 7470
_journal_paper_doi 10.1021/jacs.8b04930
_journal_volume 140
_journal_year 2018
_chemical_formula_moiety 'C29 H37 N2 O2 P'
_chemical_formula_sum 'C29 H37 N2 O2 P'
_chemical_formula_weight 476.57
_space_group_crystal_system monoclinic
_space_group_IT_number 14
_space_group_name_Hall '-P 2ybc'
_space_group_name_H-M_alt 'P 1 21/c 1'
_atom_sites_solution_hydrogens geom
_audit_creation_date 2018-03-07
_audit_creation_method
;
Olex2 1.2
(compiled 2017.08.10 svn.r3458 for OlexSys, GUI svn.r5381)
;
_cell_angle_alpha 90
_cell_angle_beta 100.170(3)
_cell_angle_gamma 90
_cell_formula_units_Z 4
_cell_length_a 15.8551(14)
_cell_length_b 10.8440(11)
_cell_length_c 15.1961(13)
_cell_measurement_reflns_used 5656
_cell_measurement_temperature 150(2)
_cell_measurement_theta_max 24.49
_cell_measurement_theta_min 2.32
_cell_volume 2571.7(4)
_computing_cell_refinement 'SAINT v8.34A (Bruker, 2013)'
_computing_data_reduction 'SAINT v8.34A (Bruker, 2013)'
_computing_molecular_graphics 'Olex2 (Dolomanov et al., 2009)'
_computing_publication_material 'Olex2 (Dolomanov et al., 2009)'
_computing_structure_refinement 'ShelXL (Sheldrick, 2015)'
_diffrn_ambient_temperature 150(2)
_diffrn_measured_fraction_theta_full 0.999
_diffrn_measured_fraction_theta_max 0.998
_diffrn_measurement_device_type 'Bruker APEX-II CCD'
_diffrn_measurement_method '\f and \w scans'
_diffrn_radiation_type MoK\a
_diffrn_radiation_wavelength 0.71073
_diffrn_reflns_av_R_equivalents 0.0942
_diffrn_reflns_av_unetI/netI 0.0704
_diffrn_reflns_Laue_measured_fraction_full 0.999
_diffrn_reflns_Laue_measured_fraction_max 0.998
_diffrn_reflns_limit_h_max 19
_diffrn_reflns_limit_h_min -19
_diffrn_reflns_limit_k_max 13
_diffrn_reflns_limit_k_min -13
_diffrn_reflns_limit_l_max 12
_diffrn_reflns_limit_l_min -18
_diffrn_reflns_number 42640
_diffrn_reflns_point_group_measured_fraction_full 0.999
_diffrn_reflns_point_group_measured_fraction_max 0.998
_diffrn_reflns_theta_full 25.242
_diffrn_reflns_theta_max 26.418
_diffrn_reflns_theta_min 2.610
_diffrn_standards_number 0
_exptl_absorpt_coefficient_mu 0.135
_exptl_absorpt_correction_T_max 0.7454
_exptl_absorpt_correction_T_min 0.6999
_exptl_absorpt_correction_type multi-scan
_exptl_absorpt_process_details sadabs
_exptl_crystal_colour colourless
_exptl_crystal_density_diffrn 1.231
_exptl_crystal_description needle
_exptl_crystal_F_000 1024
_exptl_crystal_size_max 0.05
_exptl_crystal_size_mid 0.03
_exptl_crystal_size_min 0.03
_refine_diff_density_max 0.826
_refine_diff_density_min -0.439
_refine_diff_density_rms 0.063
_refine_ls_extinction_method none
_refine_ls_goodness_of_fit_ref 1.028
_refine_ls_hydrogen_treatment constr
_refine_ls_matrix_type full
_refine_ls_number_parameters 318
_refine_ls_number_reflns 5270
_refine_ls_number_restraints 0
_refine_ls_restrained_S_all 1.028
_refine_ls_R_factor_all 0.1100
_refine_ls_R_factor_gt 0.0518
_refine_ls_shift/su_max 0.000
_refine_ls_shift/su_mean 0.000
_refine_ls_structure_factor_coef Fsqd
_refine_ls_weighting_details 'w=1/[\s^2^(Fo^2^)+(0.0785P)^2^+0.8215P] where P=(Fo^2^+2Fc^2^)/3'
_refine_ls_weighting_scheme calc
_refine_ls_wR_factor_gt 0.1311
_refine_ls_wR_factor_ref 0.1569
_reflns_Friedel_coverage 0.000
_reflns_number_gt 3182
_reflns_number_total 5270
_reflns_threshold_expression 'I > 2\s(I)'
_cod_data_source_file ja8b04930_si_002.cif
_cod_data_source_block 2
_cod_database_code 4132574
_shelx_shelxl_version_number 2014/7
_shelx_space_group_comment
;
The symmetry employed for this shelxl refinement is uniquely defined
by the following loop, which should always be used as a source of
symmetry information in preference to the above space-group names.
They are only intended as comments.
;
_olex2_refinement_description
;
1. Fixed Uiso
 At 1.2 times of:
  All C(H) groups
 At 1.5 times of:
  All C(H,H,H) groups
2.a Aromatic/amide H refined with riding coordinates:
 C3(H3), C24(H24), C5(H5), C22(H22)
2.b Idealised Me refined as rotating group:
 C15(H15A,H15B,H15C), C26(H26A,H26B,H26C), C8(H8A,H8B,H8C), C17(H17A,H17B,
 H17C), C28(H28A,H28B,H28C), C14(H14A,H14B,H14C), C7(H7A,H7B,H7C), C6(H6A,H6B,
 H6C), C18(H18A,H18B,H18C), C19(H19A,H19B,H19C), C27(H27A,H27B,H27C)
;
_olex2_submission_special_instructions 'No special instructions were received'

loop_
_space_group_symop_operation_xyz
'x, y, z'
'-x, y+1/2, -z+1/2'
'-x, -y, -z'
'x, -y-1/2, z-1/2'

loop_
_atom_site_label
_atom_site_type_symbol
_atom_site_fract_x
_atom_site_fract_y
_atom_site_fract_z
_atom_site_U_iso_or_equiv
_atom_site_adp_type
_atom_site_occupancy
_atom_site_site_symmetry_order
_atom_site_calc_flag
_atom_site_refinement_flags_posn
P1 P 0.19310(5) 0.14787(7) 0.45676(5) 0.0277(2) Uani 1 1 d .
O2 O 0.36122(12) 0.58382(17) 0.30133(13) 0.0323(5) Uani 1 1 d .
O1 O 0.08924(12) 0.51176(18) 0.34411(13) 0.0366(5) Uani 1 1 d .
N1 N 0.19710(13) 0.37670(19) 0.39077(14) 0.0218(5) Uani 1 1 d .
N2 N 0.33085(13) 0.3890(2) 0.34092(14) 0.0240(5) Uani 1 1 d .
C4 C -0.00383(17) 0.2201(3) 0.50575(19) 0.0292(7) Uani 1 1 d .
C25 C 0.45277(16) 0.3532(2) 0.46255(18) 0.0249(6) Uani 1 1 d .
C11 C 0.30796(17) 0.5052(2) 0.30704(17) 0.0249(6) Uani 1 1 d .
C12 C 0.21287(17) 0.5245(2) 0.27274(17) 0.0249(6) Uani 1 1 d .
C3 C 0.01520(16) 0.1685(3) 0.43219(19) 0.0290(7) Uani 1 1 d .
H3 H -0.0192 0.1041 0.4063 0.035 Uiso 1 1 calc R
C20 C 0.42106(16) 0.3637(2) 0.37114(17) 0.0228(6) Uani 1 1 d .
C10 C 0.26874(15) 0.3114(2) 0.36904(17) 0.0214(6) Uani 1 1 d .
C13 C 0.16010(17) 0.4723(2) 0.33811(17) 0.0247(6) Uani 1 1 d .
C23 C 0.59160(17) 0.2982(3) 0.4272(2) 0.0320(7) Uani 1 1 d .
C21 C 0.47454(17) 0.3519(2) 0.30717(19) 0.0285(6) Uani 1 1 d .
C15 C 0.19284(19) 0.6604(2) 0.2581(2) 0.0339(7) Uani 1 1 d .
H15A H 0.2085 0.7039 0.3136 0.051 Uiso 1 1 calc GR
H15B H 0.1326 0.6707 0.2363 0.051 Uiso 1 1 calc GR
H15C H 0.2247 0.6927 0.2150 0.051 Uiso 1 1 calc GR
C16 C 0.32035(18) 0.0814(2) 0.35342(19) 0.0305(7) Uani 1 1 d .
C00I C 0.11215(17) 0.3707(2) 0.51454(18) 0.0250(6) Uani 1 1 d .
C24 C 0.53838(17) 0.3200(3) 0.48881(19) 0.0298(7) Uani 1 1 d .
H24 H 0.5605 0.3123 0.5494 0.036 Uiso 1 1 calc R
C1 C 0.14376(16) 0.3052(2) 0.44210(17) 0.0239(6) Uani 1 1 d .
C5 C 0.04440(17) 0.3258(3) 0.54501(18) 0.0289(6) Uani 1 1 d .
H5 H 0.0274 0.3643 0.5937 0.035 Uiso 1 1 calc R
C9 C 0.26868(16) 0.1883(2) 0.38305(17) 0.0232(6) Uani 1 1 d .
C2 C 0.08730(17) 0.2069(3) 0.38908(18) 0.0285(6) Uani 1 1 d .
C26 C 0.44390(19) 0.3775(3) 0.20962(19) 0.0359(7) Uani 1 1 d .
H26A H 0.3852 0.3523 0.1932 0.054 Uiso 1 1 calc GR
H26B H 0.4784 0.3323 0.1748 0.054 Uiso 1 1 calc GR
H26C H 0.4485 0.4641 0.1985 0.054 Uiso 1 1 calc GR
C22 C 0.55852(18) 0.3164(3) 0.3376(2) 0.0333(7) Uani 1 1 d .
H22 H 0.5943 0.3043 0.2960 0.040 Uiso 1 1 calc R
C8 C 0.15907(19) 0.4829(3) 0.55436(19) 0.0333(7) Uani 1 1 d .
H8A H 0.2182 0.4627 0.5750 0.050 Uiso 1 1 calc GR
H8B H 0.1340 0.5114 0.6038 0.050 Uiso 1 1 calc GR
H8C H 0.1550 0.5465 0.5099 0.050 Uiso 1 1 calc GR
C17 C 0.2608(2) -0.0306(3) 0.3370(2) 0.0389(8) Uani 1 1 d .
H17A H 0.2433 -0.0541 0.3920 0.058 Uiso 1 1 calc GR
H17B H 0.2905 -0.0979 0.3151 0.058 Uiso 1 1 calc GR
H17C H 0.2111 -0.0098 0.2936 0.058 Uiso 1 1 calc GR
C28 C 0.39854(18) 0.3763(3) 0.53216(18) 0.0313(7) Uani 1 1 d .
H28A H 0.3573 0.4395 0.5117 0.047 Uiso 1 1 calc GR
H28B H 0.4343 0.4025 0.5866 0.047 Uiso 1 1 calc GR
H28C H 0.3693 0.3018 0.5428 0.047 Uiso 1 1 calc GR
C14 C 0.18944(19) 0.4525(3) 0.18415(18) 0.0348(7) Uani 1 1 d .
H14A H 0.2207 0.4857 0.1409 0.052 Uiso 1 1 calc GR
H14B H 0.1291 0.4599 0.1621 0.052 Uiso 1 1 calc GR
H14C H 0.2040 0.3671 0.1943 0.052 Uiso 1 1 calc GR
C7 C -0.07657(18) 0.1738(3) 0.5485(2) 0.0379(7) Uani 1 1 d .
H7A H -0.1076 0.1113 0.5114 0.057 Uiso 1 1 calc GR
H7B H -0.1144 0.2410 0.5553 0.057 Uiso 1 1 calc GR
H7C H -0.0541 0.1396 0.6062 0.057 Uiso 1 1 calc GR
C6 C 0.07257(18) 0.2021(3) 0.28868(18) 0.0333(7) Uani 1 1 d .
H6A H 0.1266 0.2070 0.2686 0.050 Uiso 1 1 calc GR
H6B H 0.0371 0.2702 0.2648 0.050 Uiso 1 1 calc GR
H6C H 0.0446 0.1261 0.2686 0.050 Uiso 1 1 calc GR
C18 C 0.3967(2) 0.0476(3) 0.4263(2) 0.0431(8) Uani 1 1 d .
H18A H 0.4384 0.1126 0.4321 0.065 Uiso 1 1 calc GR
H18B H 0.4221 -0.0276 0.4103 0.065 Uiso 1 1 calc GR
H18C H 0.3773 0.0366 0.4822 0.065 Uiso 1 1 calc GR
C19 C 0.3501(2) 0.1081(3) 0.2654(2) 0.0426(8) Uani 1 1 d .
H19A H 0.3033 0.1415 0.2234 0.064 Uiso 1 1 calc GR
H19B H 0.3694 0.0330 0.2420 0.064 Uiso 1 1 calc GR
H19C H 0.3963 0.1665 0.2754 0.064 Uiso 1 1 calc GR
C27 C 0.68228(19) 0.2567(3) 0.4567(2) 0.0483(9) Uani 1 1 d .
H27A H 0.7013 0.2797 0.5180 0.072 Uiso 1 1 calc GR
H27B H 0.7183 0.2951 0.4201 0.072 Uiso 1 1 calc GR
H27C H 0.6854 0.1687 0.4510 0.072 Uiso 1 1 calc GR

loop_
_atom_site_aniso_label
_atom_site_aniso_U_11
_atom_site_aniso_U_22
_atom_site_aniso_U_33
_atom_site_aniso_U_23
_atom_site_aniso_U_13
_atom_site_aniso_U_12
P1 0.0284(4) 0.0267(4) 0.0302(4) 0.0012(3) 0.0110(3) -0.0022(3)
O2 0.0338(11) 0.0290(11) 0.0354(12) 0.0051(9) 0.0099(9) -0.0088(9)
O1 0.0300(11) 0.0352(12) 0.0465(13) 0.0052(10) 0.0121(9) 0.0080(9)
N1 0.0226(11) 0.0212(11) 0.0239(12) -0.0004(9) 0.0101(9) -0.0016(9)
N2 0.0210(11) 0.0255(12) 0.0268(13) 0.0031(10) 0.0075(9) -0.0034(9)
C4 0.0234(14) 0.0308(16) 0.0353(17) 0.0044(13) 0.0106(12) -0.0003(12)
C25 0.0239(14) 0.0204(13) 0.0321(16) 0.0000(12) 0.0093(12) -0.0064(11)
C11 0.0304(15) 0.0262(15) 0.0199(14) 0.0006(11) 0.0089(11) -0.0008(12)
C12 0.0268(14) 0.0229(14) 0.0246(15) 0.0006(11) 0.0038(11) 0.0012(11)
C3 0.0222(14) 0.0314(16) 0.0341(17) -0.0016(13) 0.0067(12) -0.0072(12)
C20 0.0196(13) 0.0211(14) 0.0279(15) 0.0002(11) 0.0050(11) -0.0031(11)
C10 0.0179(13) 0.0262(14) 0.0204(14) -0.0002(11) 0.0042(11) -0.0027(11)
C13 0.0249(15) 0.0247(14) 0.0248(15) -0.0047(12) 0.0048(11) -0.0018(12)
C23 0.0229(15) 0.0260(15) 0.048(2) 0.0008(14) 0.0076(13) -0.0032(12)
C21 0.0304(15) 0.0245(15) 0.0330(16) -0.0028(12) 0.0124(13) -0.0062(12)
C15 0.0383(17) 0.0271(16) 0.0366(17) 0.0075(13) 0.0071(13) 0.0007(13)
C16 0.0331(16) 0.0219(14) 0.0392(18) -0.0030(13) 0.0144(13) -0.0021(12)
C00I 0.0260(14) 0.0240(14) 0.0259(15) -0.0020(12) 0.0066(12) 0.0001(11)
C24 0.0288(15) 0.0266(15) 0.0322(17) 0.0027(12) 0.0009(12) -0.0042(12)
C1 0.0256(14) 0.0230(13) 0.0253(15) -0.0014(11) 0.0105(11) -0.0047(11)
C5 0.0295(15) 0.0320(16) 0.0280(16) -0.0026(12) 0.0125(12) -0.0003(12)
C9 0.0209(13) 0.0227(13) 0.0259(15) -0.0010(11) 0.0039(11) -0.0024(11)
C2 0.0266(15) 0.0296(15) 0.0302(16) -0.0035(12) 0.0078(12) -0.0068(12)
C26 0.0363(17) 0.0433(18) 0.0316(17) -0.0029(14) 0.0157(14) -0.0072(14)
C22 0.0260(15) 0.0295(15) 0.049(2) -0.0033(14) 0.0201(14) -0.0040(12)
C8 0.0359(16) 0.0347(17) 0.0314(17) -0.0065(13) 0.0117(13) -0.0064(13)
C17 0.0439(18) 0.0266(16) 0.050(2) -0.0089(14) 0.0198(15) -0.0069(14)
C28 0.0340(16) 0.0327(16) 0.0279(16) 0.0028(13) 0.0074(13) -0.0010(13)
C14 0.0406(18) 0.0384(18) 0.0235(16) -0.0010(13) 0.0007(13) 0.0019(14)
C7 0.0298(16) 0.0391(18) 0.050(2) -0.0002(15) 0.0200(14) -0.0039(14)
C6 0.0301(16) 0.0397(17) 0.0307(16) -0.0078(14) 0.0072(13) -0.0080(13)
C18 0.0381(18) 0.0306(17) 0.060(2) -0.0020(15) 0.0070(16) 0.0056(14)
C19 0.058(2) 0.0303(17) 0.047(2) -0.0085(15) 0.0294(17) -0.0052(15)
C27 0.0288(17) 0.048(2) 0.069(2) 0.0090(18) 0.0109(16) 0.0014(15)

loop_
_atom_type_symbol
_atom_type_description
_atom_type_scat_dispersion_real
_atom_type_scat_dispersion_imag
_atom_type_scat_source
C C 0.0033 0.0016 'International Tables Vol C Tables 4.2.6.8 and 6.1.1.4'
H H 0.0000 0.0000 'International Tables Vol C Tables 4.2.6.8 and 6.1.1.4'
N N 0.0061 0.0033 'International Tables Vol C Tables 4.2.6.8 and 6.1.1.4'
O O 0.0106 0.0060 'International Tables Vol C Tables 4.2.6.8 and 6.1.1.4'
P P 0.1023 0.0942 'International Tables Vol C Tables 4.2.6.8 and 6.1.1.4'

loop_
_geom_angle_atom_site_label_1
_geom_angle_atom_site_label_2
_geom_angle_atom_site_label_3
_geom_angle
C1 P1 C2 47.51(11)
C9 P1 C1 90.80(11)
C9 P1 C2 101.37(12)
C10 N1 C1 114.7(2)
C13 N1 C10 121.0(2)
C13 N1 C1 118.7(2)
C11 N2 C20 118.0(2)
C11 N2 C10 120.1(2)
C10 N2 C20 119.4(2)
C3 C4 C5 119.8(2)
C3 C4 C7 121.8(3)
C5 C4 C7 118.4(2)
C20 C25 C28 122.6(2)
C24 C25 C20 117.9(2)
C24 C25 C28 119.5(2)
O2 C11 N2 121.7(2)
O2 C11 C12 122.7(2)
N2 C11 C12 115.5(2)
C11 C12 C14 107.5(2)
C13 C12 C11 110.7(2)
C13 C12 C14 107.9(2)
C15 C12 C11 110.7(2)
C15 C12 C13 109.5(2)
C15 C12 C14 110.6(2)
C4 C3 H3 117.9
C4 C3 C2 124.3(3)
C2 C3 H3 117.9
C25 C20 N2 119.5(2)
C25 C20 C21 121.7(2)
C21 C20 N2 118.7(2)
N2 C10 N1 113.5(2)
C9 C10 N1 115.5(2)
C9 C10 N2 130.8(2)
O1 C13 N1 121.6(2)
O1 C13 C12 122.7(2)
N1 C13 C12 115.7(2)
C24 C23 C27 121.0(3)
C22 C23 C24 118.0(3)
C22 C23 C27 121.0(3)
C20 C21 C26 122.5(2)
C22 C21 C20 117.2(3)
C22 C21 C26 120.3(2)
C12 C15 H15A 109.5
C12 C15 H15B 109.5
C12 C15 H15C 109.5
H15A C15 H15B 109.5
H15A C15 H15C 109.5
H15B C15 H15C 109.5
C9 C16 C18 111.3(2)
C17 C16 C9 107.5(2)
C17 C16 C18 108.3(2)
C19 C16 C9 112.3(2)
C19 C16 C17 106.6(2)
C19 C16 C18 110.6(2)
C1 C00I C8 119.0(2)
C5 C00I C1 119.1(2)
C5 C00I C8 121.9(2)
C25 C24 H24 119.0
C23 C24 C25 121.9(3)
C23 C24 H24 119.0
N1 C1 P1 106.03(16)
N1 C1 C00I 116.6(2)
N1 C1 C2 115.3(2)
C00I C1 P1 122.73(19)
C00I C1 C2 119.1(2)
C2 C1 P1 67.69(15)
C4 C5 H5 118.5
C00I C5 C4 123.0(2)
C00I C5 H5 118.5
C10 C9 P1 110.56(19)
C10 C9 C16 133.3(2)
C16 C9 P1 116.13(18)
C3 C2 P1 109.95(19)
C3 C2 C1 113.0(2)
C3 C2 C6 116.6(2)
C1 C2 P1 64.80(14)
C6 C2 P1 119.84(19)
C6 C2 C1 122.1(2)
C21 C26 H26A 109.5
C21 C26 H26B 109.5
C21 C26 H26C 109.5
H26A C26 H26B 109.5
H26A C26 H26C 109.5
H26B C26 H26C 109.5
C23 C22 H22 118.6
C21 C22 C23 122.9(3)
C21 C22 H22 118.6
C00I C8 H8A 109.5
C00I C8 H8B 109.5
C00I C8 H8C 109.5
H8A C8 H8B 109.5
H8A C8 H8C 109.5
H8B C8 H8C 109.5
C16 C17 H17A 109.5
C16 C17 H17B 109.5
C16 C17 H17C 109.5
H17A C17 H17B 109.5
H17A C17 H17C 109.5
H17B C17 H17C 109.5
C25 C28 H28A 109.5
C25 C28 H28B 109.5
C25 C28 H28C 109.5
H28A C28 H28B 109.5
H28A C28 H28C 109.5
H28B C28 H28C 109.5
C12 C14 H14A 109.5
C12 C14 H14B 109.5
C12 C14 H14C 109.5
H14A C14 H14B 109.5
H14A C14 H14C 109.5
H14B C14 H14C 109.5
C4 C7 H7A 109.5
C4 C7 H7B 109.5
C4 C7 H7C 109.5
H7A C7 H7B 109.5
H7A C7 H7C 109.5
H7B C7 H7C 109.5
C2 C6 H6A 109.5
C2 C6 H6B 109.5
C2 C6 H6C 109.5
H6A C6 H6B 109.5
H6A C6 H6C 109.5
H6B C6 H6C 109.5
C16 C18 H18A 109.5
C16 C18 H18B 109.5
C16 C18 H18C 109.5
H18A C18 H18B 109.5
H18A C18 H18C 109.5
H18B C18 H18C 109.5
C16 C19 H19A 109.5
C16 C19 H19B 109.5
C16 C19 H19C 109.5
H19A C19 H19B 109.5
H19A C19 H19C 109.5
H19B C19 H19C 109.5
C23 C27 H27A 109.5
C23 C27 H27B 109.5
C23 C27 H27C 109.5
H27A C27 H27B 109.5
H27A C27 H27C 109.5
H27B C27 H27C 109.5

loop_
_geom_bond_atom_site_label_1
_geom_bond_atom_site_label_2
_geom_bond_distance
P1 C1 1.874(3)
P1 C9 1.832(3)
P1 C2 1.916(3)
O2 C11 1.214(3)
O1 C13 1.221(3)
N1 C10 1.426(3)
N1 C13 1.376(3)
N1 C1 1.469(3)
N2 C11 1.386(3)
N2 C20 1.449(3)
N2 C10 1.417(3)
C4 C3 1.331(4)
C4 C5 1.447(4)
C4 C7 1.506(4)
C25 C20 1.396(4)
C25 C24 1.393(4)
C25 C28 1.497(4)
C11 C12 1.520(4)
C12 C13 1.517(4)
C12 C15 1.517(4)
C12 C14 1.544(4)
C3 H3 0.9300
C3 C2 1.474(4)
C20 C21 1.404(4)
C10 C9 1.352(4)
C23 C24 1.387(4)
C23 C22 1.385(4)
C23 C27 1.498(4)
C21 C26 1.502(4)
C21 C22 1.384(4)
C15 H15A 0.9600
C15 H15B 0.9600
C15 H15C 0.9600
C16 C9 1.532(4)
C16 C17 1.532(4)
C16 C18 1.534(4)
C16 C19 1.522(4)
C00I C1 1.470(4)
C00I C5 1.334(4)
C00I C8 1.497(4)
C24 H24 0.9300
C1 C2 1.527(4)
C5 H5 0.9300
C2 C6 1.503(4)
C26 H26A 0.9600
C26 H26B 0.9600
C26 H26C 0.9600
C22 H22 0.9300
C8 H8A 0.9600
C8 H8B 0.9600
C8 H8C 0.9600
C17 H17A 0.9600
C17 H17B 0.9600
C17 H17C 0.9600
C28 H28A 0.9600
C28 H28B 0.9600
C28 H28C 0.9600
C14 H14A 0.9600
C14 H14B 0.9600
C14 H14C 0.9600
C7 H7A 0.9600
C7 H7B 0.9600
C7 H7C 0.9600
C6 H6A 0.9600
C6 H6B 0.9600
C6 H6C 0.9600
C18 H18A 0.9600
C18 H18B 0.9600
C18 H18C 0.9600
C19 H19A 0.9600
C19 H19B 0.9600
C19 H19C 0.9600
C27 H27A 0.9600
C27 H27B 0.9600
C27 H27C 0.9600
